data_4129042
loop_
_publ_author_name
'Zarate, Cayetana'
'Yang, Haifeng'
'Bezdek, M\'at\'e J'
'Hesk, David'
'Chirik, Paul J.'

_publ_section_title
;
 Ni(I)-X Complexes Bearing a Bulky \a-Diimine Ligand: Synthesis,
 Structure, and Superior Catalytic Performance in the Hydrogen Isotope
 Exchange in Pharmaceuticals.
;
_journal_issue 12
_journal_name_full 'Journal of the American Chemical Society'
_journal_page_first 5034
_journal_page_last 5044
_journal_paper_doi 10.1021/jacs.9b00939
_journal_volume 141
_journal_year 2019
_chemical_absolute_configuration rm
_chemical_formula_sum 'C24 H40 Cl N2 Ni'
_chemical_formula_weight 450.74
_space_group_crystal_system monoclinic
_space_group_IT_number 4
_space_group_name_Hall 'P 2yb'
_space_group_name_H-M_alt 'P 1 21 1'
_atom_sites_solution_hydrogens geom
_audit_creation_method SHELXL-2014
_cell_angle_alpha 90
_cell_angle_beta 93.690(15)
_cell_angle_gamma 90
_cell_formula_units_Z 4
_cell_length_a 6.849(3)
_cell_length_b 11.091(5)
_cell_length_c 32.493(13)
_cell_measurement_reflns_used 9177
_cell_measurement_temperature 100(2)
_cell_measurement_theta_max 27.93
_cell_measurement_theta_min 2.63
_cell_volume 2463.1(18)
_computing_cell_refinement 'Bruker SAINT'
_computing_data_collection 'Bruker APEX3'
_computing_data_reduction 'Bruker SAINT'
_computing_molecular_graphics 'ORTEP3 (Farraguia, 1994)'
_computing_structure_refinement 'SHELXL-97 (Sheldrick, 2008)'
_computing_structure_solution 'SHELXT (Sheldrick 2016)'
_diffrn_ambient_temperature 100(2)
_diffrn_measured_fraction_theta_full 0.994
_diffrn_measured_fraction_theta_max 0.992
_diffrn_measurement_device_type 'Bruker D8 Venture Photon 100 CMOS'
_diffrn_measurement_method 'phi and omega scans'
_diffrn_radiation_source 'I\mS microfocus source'
_diffrn_radiation_type MoK\a
_diffrn_radiation_wavelength 0.71073
_diffrn_reflns_av_R_equivalents 0.0375
_diffrn_reflns_av_unetI/netI 0.0304
_diffrn_reflns_Laue_measured_fraction_full 0.994
_diffrn_reflns_Laue_measured_fraction_max 0.992
_diffrn_reflns_limit_h_max 9
_diffrn_reflns_limit_h_min -9
_diffrn_reflns_limit_k_max 14
_diffrn_reflns_limit_k_min -14
_diffrn_reflns_limit_l_max 42
_diffrn_reflns_limit_l_min -42
_diffrn_reflns_number 51703
_diffrn_reflns_point_group_measured_fraction_full 0.995
_diffrn_reflns_point_group_measured_fraction_max 0.992
_diffrn_reflns_theta_full 25.242
_diffrn_reflns_theta_max 27.945
_diffrn_reflns_theta_min 2.225
_exptl_absorpt_coefficient_mu 0.907
_exptl_absorpt_correction_T_max 0.7456
_exptl_absorpt_correction_T_min 0.6605
_exptl_absorpt_correction_type multi-scan
_exptl_absorpt_process_details 'TWINABS BRUKER AXS'
_exptl_crystal_colour green
_exptl_crystal_density_diffrn 1.215
_exptl_crystal_description plate
_exptl_crystal_F_000 972
_exptl_crystal_size_max 0.304
_exptl_crystal_size_mid 0.141
_exptl_crystal_size_min 0.136
_refine_diff_density_max 1.681
_refine_diff_density_min -1.613
_refine_diff_density_rms 0.113
_refine_ls_abs_structure_details
;
 Flack x determined using 4790 quotients [(I+)-(I-)]/[(I+)+(I-)]
 (Parsons, Flack and Wagner, Acta Cryst. B69 (2013) 249-259).
;
_refine_ls_abs_structure_Flack -0.002(5)
_refine_ls_extinction_method none
_refine_ls_goodness_of_fit_ref 1.359
_refine_ls_hydrogen_treatment mixed
_refine_ls_matrix_type full
_refine_ls_number_parameters 461
_refine_ls_number_reflns 11709
_refine_ls_number_restraints 1
_refine_ls_restrained_S_all 1.359
_refine_ls_R_factor_all 0.0698
_refine_ls_R_factor_gt 0.0652
_refine_ls_shift/su_max 0.001
_refine_ls_shift/su_mean 0.000
_refine_ls_structure_factor_coef Fsqd
_refine_ls_weighting_details 'w=1/[\s^2^(Fo^2^)+(0.0001P)^2^+10.0070P] where P=(Fo^2^+2Fc^2^)/3'
_refine_ls_weighting_scheme calc
_refine_ls_wR_factor_gt 0.1475
_refine_ls_wR_factor_ref 0.1492
_reflns_Friedel_coverage 0.903
_reflns_Friedel_fraction_full 0.996
_reflns_Friedel_fraction_max 0.992
_reflns_number_gt 10805
_reflns_number_total 11709
_reflns_threshold_expression 'I > 2\s(I)'
_cod_data_source_file ja9b00939_si_002.cif
_cod_data_source_block cz6
_cod_original_sg_symbol_H-M 'P 21'
_cod_database_code 4129042
_shelx_space_group_comment
;
The symmetry employed for this shelxl refinement is uniquely defined
by the following loop, which should always be used as a source of
symmetry information in preference to the above space-group names.
They are only intended as comments.
;
_shelx_estimated_absorpt_t_min 0.770
_shelx_estimated_absorpt_t_max 0.887
_shelxl_version_number 2014-3

loop_
_space_group_symop_operation_xyz
'x, y, z'
'-x, y+1/2, -z'

loop_
_atom_site_label
_atom_site_type_symbol
_atom_site_fract_x
_atom_site_fract_y
_atom_site_fract_z
_atom_site_U_iso_or_equiv
_atom_site_adp_type
_atom_site_occupancy
_atom_site_site_symmetry_order
_atom_site_calc_flag
_atom_site_refinement_flags_posn
_atom_site_refinement_flags_adp
C1 C 0.7546(10) 0.5916(7) 0.5855(2) 0.0160(10) Uani 1 1 d . .
C2 C 0.7438(10) 0.6026(7) 0.5398(2) 0.0160(10) Uani 1 1 d . .
C3 C 0.9277(11) 0.6433(7) 0.6107(2) 0.0205(15) Uani 1 1 d . .
H3A H 0.9720 0.5862 0.6315 0.031 Uiso 1 1 calc R U
H3B H 0.8895 0.7166 0.6237 0.031 Uiso 1 1 calc R U
H3C H 1.0315 0.6598 0.5931 0.031 Uiso 1 1 calc R U
C4 C 0.8961(11) 0.6743(7) 0.5198(2) 0.0197(15) Uani 1 1 d . .
H4A H 0.8591 0.6833 0.4909 0.030 Uiso 1 1 calc R U
H4B H 1.0195 0.6332 0.5231 0.030 Uiso 1 1 calc R U
H4C H 0.9076 0.7524 0.5325 0.030 Uiso 1 1 calc R U
C5 C 0.6006(10) 0.5214(7) 0.6450(2) 0.0160(7) Uani 1 1 d . .
H5 H 0.7079 0.5677 0.6587 0.019 Uiso 1 1 calc R U
C6 C 0.4028(12) 0.5754(7) 0.6579(2) 0.0207(15) Uani 1 1 d . .
H6 H 0.3094 0.5669 0.6340 0.025 Uiso 1 1 calc R U
C7 C 0.3197(13) 0.5037(9) 0.6926(3) 0.031(2) Uani 1 1 d . .
H7 H 0.2066 0.5406 0.7047 0.037 Uiso 1 1 calc R U
C8 C 0.4785(14) 0.4519(10) 0.7248(3) 0.034(2) Uani 1 1 d . .
C9 C 0.5021(12) 0.3497(7) 0.6919(2) 0.0211(8) Uani 1 1 d . .
H9 H 0.5297 0.2693 0.7033 0.025 Uiso 1 1 calc R U
C10 C 0.6277(13) 0.3869(8) 0.6572(3) 0.0290(18) Uani 1 1 d . .
H10A H 0.5946 0.3369 0.6332 0.035 Uiso 1 1 calc R U
H10B H 0.7642 0.3726 0.6656 0.035 Uiso 1 1 calc R U
C11 C 0.4227(17) 0.7095(10) 0.6663(3) 0.043(2) Uani 1 1 d . .
H11A H 0.4650 0.7493 0.6422 0.065 Uiso 1 1 calc R U
H11B H 0.5171 0.7225 0.6890 0.065 Uiso 1 1 calc R U
H11C H 0.2984 0.7415 0.6730 0.065 Uiso 1 1 calc R U
C12 C 0.2871(13) 0.3724(9) 0.6772(3) 0.035(2) Uani 1 1 d . .
H12A H 0.2604 0.3654 0.6476 0.042 Uiso 1 1 calc R U
H12B H 0.1933 0.3271 0.6921 0.042 Uiso 1 1 calc R U
C13 C 0.3827(18) 0.4011(12) 0.7628(3) 0.056(3) Uani 1 1 d . .
H13A H 0.4704 0.3450 0.7769 0.083 Uiso 1 1 calc R U
H13B H 0.2631 0.3607 0.7542 0.083 Uiso 1 1 calc R U
H13C H 0.3551 0.4660 0.7811 0.083 Uiso 1 1 calc R U
C14 C 0.6552(15) 0.5225(12) 0.7409(3) 0.046(3) Uani 1 1 d . .
H14A H 0.7400 0.4712 0.7578 0.070 Uiso 1 1 calc R U
H14B H 0.6140 0.5893 0.7571 0.070 Uiso 1 1 calc R U
H14C H 0.7241 0.5521 0.7182 0.070 Uiso 1 1 calc R U
C15 C 0.5645(11) 0.5504(7) 0.4760(2) 0.0160(7) Uani 1 1 d . .
H15 H 0.6909 0.5678 0.4648 0.019 Uiso 1 1 calc R U
C16 C 0.4990(9) 0.4222(6) 0.4605(2) 0.0124(13) Uani 1 1 d . .
H16 H 0.4368 0.3821 0.4832 0.015 Uiso 1 1 calc R U
C17 C 0.3448(11) 0.4336(8) 0.4245(2) 0.0211(8) Uani 1 1 d . .
H17 H 0.3089 0.3570 0.4110 0.025 Uiso 1 1 calc R U
C18 C 0.3759(11) 0.5394(7) 0.3941(2) 0.0196(15) Uani 1 1 d . .
C19 C 0.2814(11) 0.6195(6) 0.4268(2) 0.0166(14) Uani 1 1 d . .
H19 H 0.1995 0.6856 0.4155 0.020 Uiso 1 1 calc R U
C20 C 0.4226(11) 0.6536(7) 0.4624(2) 0.0187(15) Uani 1 1 d . .
H20A H 0.3490 0.6771 0.4857 0.022 Uiso 1 1 calc R U
H20B H 0.4984 0.7229 0.4546 0.022 Uiso 1 1 calc R U
C21 C 0.6746(11) 0.3476(7) 0.4508(2) 0.0197(15) Uani 1 1 d . .
H21A H 0.7686 0.3482 0.4740 0.030 Uiso 1 1 calc R U
H21B H 0.7326 0.3810 0.4272 0.030 Uiso 1 1 calc R U
H21C H 0.6340 0.2662 0.4449 0.030 Uiso 1 1 calc R U
C22 C 0.1676(11) 0.5059(8) 0.4400(3) 0.0216(16) Uani 1 1 d . .
H22A H 0.0446 0.4921 0.4242 0.026 Uiso 1 1 calc R U
H22B H 0.1528 0.4997 0.4694 0.026 Uiso 1 1 calc R U
C23 C 0.2405(14) 0.5256(9) 0.3549(3) 0.034(2) Uani 1 1 d . .
H23A H 0.1104 0.5072 0.3623 0.051 Uiso 1 1 calc R U
H23B H 0.2874 0.4615 0.3383 0.051 Uiso 1 1 calc R U
H23C H 0.2390 0.5996 0.3395 0.051 Uiso 1 1 calc R U
C24 C 0.5784(12) 0.5715(7) 0.3803(2) 0.0239(16) Uani 1 1 d . .
H24A H 0.6630 0.5923 0.4039 0.036 Uiso 1 1 calc R U
H24B H 0.5678 0.6388 0.3617 0.036 Uiso 1 1 calc R U
H24C H 0.6316 0.5035 0.3665 0.036 Uiso 1 1 calc R U
C25 C 0.2649(9) 0.5478(6) 0.0847(2) 0.0115(13) Uani 1 1 d . .
C26 C 0.2484(9) 0.5574(6) 0.0390(2) 0.0110(12) Uani 1 1 d . .
C27 C 0.4390(10) 0.5983(7) 0.1091(2) 0.0179(14) Uani 1 1 d . .
H27A H 0.4956 0.5370 0.1270 0.027 Uiso 1 1 calc R U
H27B H 0.3988 0.6651 0.1253 0.027 Uiso 1 1 calc R U
H27C H 0.5341 0.6251 0.0907 0.027 Uiso 1 1 calc R U
C28 C 0.3976(10) 0.6300(6) 0.0182(2) 0.0154(13) Uani 1 1 d . .
H28A H 0.3610 0.6353 -0.0108 0.023 Uiso 1 1 calc R U
H28B H 0.5231 0.5917 0.0221 0.023 Uiso 1 1 calc R U
H28C H 0.4043 0.7095 0.0298 0.023 Uiso 1 1 calc R U
C29 C 0.1176(10) 0.4737(7) 0.1450(2) 0.0160(7) Uani 1 1 d . .
H29 H 0.2250 0.5211 0.1582 0.019 Uiso 1 1 calc R U
C30 C -0.0740(11) 0.5232(8) 0.1603(2) 0.0239(16) Uani 1 1 d . .
H30 H -0.1738 0.5144 0.1375 0.029 Uiso 1 1 calc R U
C31 C -0.1408(12) 0.4466(7) 0.1960(2) 0.0211(8) Uani 1 1 d . .
H31 H -0.2507 0.4805 0.2100 0.025 Uiso 1 1 calc R U
C32 C 0.0268(14) 0.3930(9) 0.2255(2) 0.0285(18) Uani 1 1 d . .
C33 C 0.0428(15) 0.2956(9) 0.1911(3) 0.031(2) Uani 1 1 d . .
H33 H 0.0750 0.2140 0.2010 0.038 Uiso 1 1 calc R U
C34 C 0.1584(11) 0.3398(7) 0.1555(2) 0.0195(10) Uani 1 1 d . .
H34A H 0.1246 0.2910 0.1313 0.023 Uiso 1 1 calc R U
H34B H 0.2971 0.3294 0.1626 0.023 Uiso 1 1 calc R U
C35 C -0.0566(17) 0.6585(7) 0.1698(3) 0.036(2) Uani 1 1 d . .
H35A H -0.1836 0.6905 0.1744 0.055 Uiso 1 1 calc R U
H35B H -0.0042 0.6993 0.1469 0.055 Uiso 1 1 calc R U
H35C H 0.0289 0.6702 0.1940 0.055 Uiso 1 1 calc R U
C36 C -0.1748(14) 0.3185(9) 0.1792(3) 0.032(2) Uani 1 1 d . .
H36A H -0.2635 0.2706 0.1947 0.038 Uiso 1 1 calc R U
H36B H -0.2093 0.3147 0.1499 0.038 Uiso 1 1 calc R U
C37 C -0.0549(19) 0.3407(11) 0.2642(3) 0.048(3) Uani 1 1 d . .
H37A H -0.1705 0.2948 0.2567 0.071 Uiso 1 1 calc R U
H37B H -0.0868 0.4051 0.2823 0.071 Uiso 1 1 calc R U
H37C H 0.0414 0.2893 0.2780 0.071 Uiso 1 1 calc R U
C38 C 0.2081(14) 0.4662(11) 0.2396(3) 0.040(2) Uani 1 1 d . .
H38A H 0.2750 0.4913 0.2160 0.060 Uiso 1 1 calc R U
H38B H 0.2939 0.4173 0.2572 0.060 Uiso 1 1 calc R U
H38C H 0.1691 0.5359 0.2546 0.060 Uiso 1 1 calc R U
C39 C 0.0635(10) 0.5028(7) -0.0243(2) 0.0160(7) Uani 1 1 d . .
H39 H 0.1888 0.5200 -0.0360 0.019 Uiso 1 1 calc R U
C40 C -0.0028(10) 0.3764(6) -0.0392(2) 0.0148(14) Uani 1 1 d . .
H40 H -0.0625 0.3373 -0.0160 0.018 Uiso 1 1 calc R U
C41 C -0.1600(11) 0.3833(7) -0.0745(2) 0.0211(8) Uani 1 1 d . .
H41 H -0.1946 0.3057 -0.0875 0.025 Uiso 1 1 calc R U
C42 C -0.1336(12) 0.4900(7) -0.1056(2) 0.0192(15) Uani 1 1 d . .
C43 C -0.2309(10) 0.5684(7) -0.0722(2) 0.0183(15) Uani 1 1 d . .
H43 H -0.3181 0.6327 -0.0830 0.022 Uiso 1 1 calc R U
C44 C -0.0790(11) 0.6057(7) -0.0374(2) 0.0195(10) Uani 1 1 d . .
H44A H -0.1472 0.6315 -0.0137 0.023 Uiso 1 1 calc R U
H44B H -0.0045 0.6739 -0.0466 0.023 Uiso 1 1 calc R U
C45 C 0.1733(10) 0.2988(7) -0.0494(2) 0.0188(15) Uani 1 1 d . .
H45A H 0.2734 0.3048 -0.0274 0.028 Uiso 1 1 calc R U
H45B H 0.2237 0.3269 -0.0746 0.028 Uiso 1 1 calc R U
H45C H 0.1330 0.2163 -0.0526 0.028 Uiso 1 1 calc R U
C46 C -0.3314(11) 0.4533(7) -0.0591(2) 0.0189(15) Uani 1 1 d . .
H46A H -0.3439 0.4470 -0.0296 0.023 Uiso 1 1 calc R U
H46B H -0.4552 0.4373 -0.0744 0.023 Uiso 1 1 calc R U
C47 C -0.2720(13) 0.4741(8) -0.1440(2) 0.0279(17) Uani 1 1 d . .
H47A H -0.3980 0.4486 -0.1360 0.042 Uiso 1 1 calc R U
H47B H -0.2199 0.4143 -0.1616 0.042 Uiso 1 1 calc R U
H47C H -0.2849 0.5493 -0.1585 0.042 Uiso 1 1 calc R U
C48 C 0.0663(12) 0.5231(8) -0.1200(2) 0.0238(16) Uani 1 1 d . .
H48A H 0.1537 0.5415 -0.0966 0.036 Uiso 1 1 calc R U
H48B H 0.0541 0.5923 -0.1378 0.036 Uiso 1 1 calc R U
H48C H 0.1173 0.4566 -0.1349 0.036 Uiso 1 1 calc R U
Cl1 Cl 0.1317(2) 0.39515(17) 0.56094(6) 0.0198(2) Uani 1 1 d . .
Cl2 Cl -0.3583(3) 0.34706(17) 0.06292(6) 0.0198(2) Uani 1 1 d . .
N1 N 0.6107(9) 0.5350(6) 0.60014(18) 0.0171(12) Uani 1 1 d . .
N2 N 0.5958(8) 0.5476(6) 0.52148(18) 0.0163(12) Uani 1 1 d . .
N3 N 0.1206(8) 0.4924(5) 0.09989(18) 0.0133(11) Uani 1 1 d . .
N4 N 0.0976(8) 0.5029(5) 0.02133(17) 0.0106(11) Uani 1 1 d . .
Ni1 Ni 0.41374(13) 0.47842(7) 0.55857(3) 0.01400(13) Uani 1 1 d . .
Ni2 Ni -0.07900(13) 0.43273(7) 0.05920(3) 0.01400(13) Uani 1 1 d . .

loop_
_atom_site_aniso_label
_atom_site_aniso_U_11
_atom_site_aniso_U_22
_atom_site_aniso_U_33
_atom_site_aniso_U_23
_atom_site_aniso_U_13
_atom_site_aniso_U_12
C1 0.013(2) 0.017(3) 0.018(3) -0.0034(19) -0.0007(18) 0.0053(18)
C2 0.013(2) 0.017(3) 0.018(3) -0.0034(19) -0.0007(18) 0.0053(18)
C3 0.017(4) 0.027(4) 0.018(3) -0.002(3) 0.000(3) 0.000(3)
C4 0.022(4) 0.018(4) 0.019(4) 0.000(3) 0.000(3) -0.003(3)
C5 0.0161(16) 0.0162(16) 0.0155(16) -0.0002(12) 0.0008(12) -0.0017(12)
C6 0.026(4) 0.019(4) 0.017(3) -0.002(3) 0.002(3) -0.005(3)
C7 0.028(4) 0.046(6) 0.021(4) -0.002(4) 0.006(3) 0.000(4)
C8 0.037(5) 0.050(6) 0.017(4) 0.000(4) 0.001(3) -0.015(4)
C9 0.0237(18) 0.0191(17) 0.0204(18) -0.0003(14) 0.0013(15) -0.0049(15)
C10 0.036(5) 0.026(4) 0.025(4) 0.008(3) 0.001(3) 0.004(4)
C11 0.051(6) 0.051(6) 0.029(5) -0.005(4) 0.016(4) 0.011(5)
C12 0.030(5) 0.050(6) 0.026(4) 0.005(4) 0.001(3) -0.025(4)
C13 0.067(8) 0.077(9) 0.023(5) 0.004(5) 0.006(5) -0.037(7)
C14 0.041(6) 0.079(8) 0.019(4) 0.005(5) -0.006(4) -0.014(6)
C15 0.0161(16) 0.0162(16) 0.0155(16) -0.0002(12) 0.0008(12) -0.0017(12)
C16 0.012(3) 0.010(3) 0.015(3) 0.000(2) 0.004(2) 0.001(3)
C17 0.0237(18) 0.0191(17) 0.0204(18) -0.0003(14) 0.0013(15) -0.0049(15)
C18 0.021(4) 0.020(4) 0.016(3) -0.002(3) -0.004(3) 0.001(3)
C19 0.019(4) 0.009(3) 0.021(4) 0.002(3) -0.002(3) 0.002(3)
C20 0.026(4) 0.015(3) 0.015(3) -0.002(3) -0.003(3) -0.001(3)
C21 0.025(4) 0.011(3) 0.024(4) -0.001(3) 0.006(3) 0.000(3)
C22 0.008(3) 0.031(4) 0.026(4) -0.004(3) 0.000(3) 0.007(3)
C23 0.044(5) 0.037(5) 0.018(4) -0.001(4) -0.009(4) 0.004(4)
C24 0.036(5) 0.017(4) 0.019(4) 0.003(3) 0.004(3) 0.003(3)
C25 0.006(3) 0.007(3) 0.021(3) -0.002(2) -0.001(2) 0.003(2)
C26 0.011(3) 0.004(3) 0.018(3) 0.002(2) 0.002(2) -0.002(2)
C27 0.016(3) 0.016(4) 0.021(4) -0.004(3) -0.005(3) -0.003(3)
C28 0.010(3) 0.014(3) 0.022(3) 0.001(3) 0.002(3) -0.004(3)
C29 0.0161(16) 0.0162(16) 0.0155(16) -0.0002(12) 0.0008(12) -0.0017(12)
C30 0.018(4) 0.037(5) 0.017(4) 0.001(3) 0.003(3) 0.006(3)
C31 0.0237(18) 0.0191(17) 0.0204(18) -0.0003(14) 0.0013(15) -0.0049(15)
C32 0.038(5) 0.030(4) 0.017(4) 0.005(3) 0.003(3) 0.000(4)
C33 0.047(6) 0.028(5) 0.020(4) 0.007(3) 0.003(4) 0.003(4)
C34 0.023(3) 0.015(3) 0.021(3) 0.001(2) 0.003(2) 0.005(2)
C35 0.063(7) 0.010(4) 0.037(5) -0.003(3) 0.015(5) 0.001(4)
C36 0.039(5) 0.037(5) 0.021(4) 0.002(4) 0.005(4) -0.013(4)
C37 0.074(8) 0.048(6) 0.022(5) 0.002(4) 0.011(5) -0.011(6)
C38 0.040(5) 0.060(7) 0.019(4) 0.003(4) -0.004(3) -0.019(5)
C39 0.0161(16) 0.0162(16) 0.0155(16) -0.0002(12) 0.0008(12) -0.0017(12)
C40 0.015(3) 0.013(3) 0.017(3) 0.004(3) 0.003(3) 0.000(3)
C41 0.0237(18) 0.0191(17) 0.0204(18) -0.0003(14) 0.0013(15) -0.0049(15)
C42 0.030(4) 0.013(3) 0.014(3) -0.002(3) -0.001(3) 0.000(3)
C43 0.012(3) 0.024(4) 0.018(3) -0.001(3) -0.003(3) 0.008(3)
C44 0.023(3) 0.015(3) 0.021(3) 0.001(2) 0.003(2) 0.005(2)
C45 0.015(3) 0.014(3) 0.028(4) 0.004(3) 0.006(3) 0.006(3)
C46 0.020(3) 0.016(4) 0.020(3) 0.001(3) -0.006(3) -0.006(3)
C47 0.036(5) 0.025(4) 0.021(4) 0.001(3) -0.008(3) 0.000(4)
C48 0.034(4) 0.022(4) 0.016(3) 0.005(3) 0.008(3) 0.003(3)
Cl1 0.0150(5) 0.0198(6) 0.0250(6) -0.0044(5) 0.0036(4) -0.0050(4)
Cl2 0.0150(5) 0.0198(6) 0.0250(6) -0.0044(5) 0.0036(4) -0.0050(4)
N1 0.014(3) 0.025(3) 0.012(3) -0.001(2) -0.001(2) 0.001(2)
N2 0.012(3) 0.023(3) 0.014(3) -0.002(2) 0.001(2) 0.002(2)
N3 0.014(3) 0.008(3) 0.018(3) -0.001(2) 0.001(2) 0.004(2)
N4 0.011(3) 0.003(3) 0.017(3) 0.000(2) 0.000(2) -0.0014(19)
Ni1 0.0124(2) 0.0146(3) 0.0150(2) -0.0001(3) 0.00112(18) -0.0027(3)
Ni2 0.0124(2) 0.0146(3) 0.0150(2) -0.0001(3) 0.00112(18) -0.0027(3)

loop_
_atom_type_symbol
_atom_type_description
_atom_type_scat_dispersion_real
_atom_type_scat_dispersion_imag
_atom_type_scat_source
C C 0.0033 0.0016 'International Tables Vol C Tables 4.2.6.8 and 6.1.1.4'
H H 0.0000 0.0000 'International Tables Vol C Tables 4.2.6.8 and 6.1.1.4'
Cl Cl 0.1484 0.1585 'International Tables Vol C Tables 4.2.6.8 and 6.1.1.4'
N N 0.0061 0.0033 'International Tables Vol C Tables 4.2.6.8 and 6.1.1.4'
Ni Ni 0.3393 1.1124 'International Tables Vol C Tables 4.2.6.8 and 6.1.1.4'

loop_
_geom_angle_atom_site_label_1
_geom_angle_atom_site_label_2
_geom_angle_atom_site_label_3
_geom_angle
N1 C1 C2 114.8(6)
N1 C1 C3 125.3(7)
C2 C1 C3 119.9(6)
N2 C2 C1 114.1(7)
N2 C2 C4 126.7(7)
C1 C2 C4 119.2(6)
C1 C3 H3A 109.5
C1 C3 H3B 109.5
H3A C3 H3B 109.5
C1 C3 H3C 109.5
H3A C3 H3C 109.5
H3B C3 H3C 109.5
C2 C4 H4A 109.5
C2 C4 H4B 109.5
H4A C4 H4B 109.5
C2 C4 H4C 109.5
H4A C4 H4C 109.5
H4B C4 H4C 109.5
N1 C5 C10 109.8(6)
N1 C5 C6 108.9(6)
C10 C5 C6 113.1(6)
N1 C5 H5 108.3
C10 C5 H5 108.3
C6 C5 H5 108.3
C11 C6 C7 114.5(7)
C11 C6 C5 110.8(7)
C7 C6 C5 111.8(7)
C11 C6 H6 106.4
C7 C6 H6 106.4
C5 C6 H6 106.4
C12 C7 C6 107.7(7)
C12 C7 C8 87.2(7)
C6 C7 C8 114.2(7)
C12 C7 H7 114.9
C6 C7 H7 114.9
C8 C7 H7 114.9
C14 C8 C13 106.5(7)
C14 C8 C7 123.3(9)
C13 C8 C7 110.8(8)
C14 C8 C9 119.7(8)
C13 C8 C9 110.4(9)
C7 C8 C9 84.8(6)
C10 C9 C12 107.5(7)
C10 C9 C8 113.4(7)
C12 C9 C8 87.4(7)
C10 C9 H9 115.1
C12 C9 H9 115.1
C8 C9 H9 115.1
C9 C10 C5 112.7(7)
C9 C10 H10A 109.1
C5 C10 H10A 109.1
C9 C10 H10B 109.1
C5 C10 H10B 109.1
H10A C10 H10B 107.8
C6 C11 H11A 109.5
C6 C11 H11B 109.5
H11A C11 H11B 109.5
C6 C11 H11C 109.5
H11A C11 H11C 109.5
H11B C11 H11C 109.5
C7 C12 C9 86.4(6)
C7 C12 H12A 114.2
C9 C12 H12A 114.2
C7 C12 H12B 114.2
C9 C12 H12B 114.2
H12A C12 H12B 111.4
C8 C13 H13A 109.5
C8 C13 H13B 109.5
H13A C13 H13B 109.5
C8 C13 H13C 109.5
H13A C13 H13C 109.5
H13B C13 H13C 109.5
C8 C14 H14A 109.5
C8 C14 H14B 109.5
H14A C14 H14B 109.5
C8 C14 H14C 109.5
H14A C14 H14C 109.5
H14B C14 H14C 109.5
N2 C15 C20 110.4(6)
N2 C15 C16 108.8(6)
C20 C15 C16 114.8(6)
N2 C15 H15 107.5
C20 C15 H15 107.5
C16 C15 H15 107.5
C21 C16 C17 113.8(6)
C21 C16 C15 110.5(6)
C17 C16 C15 109.9(6)
C21 C16 H16 107.4
C17 C16 H16 107.4
C15 C16 H16 107.4
C16 C17 C18 115.6(6)
C16 C17 C22 107.9(6)
C18 C17 C22 87.6(6)
C16 C17 H17 114.3
C18 C17 H17 114.3
C22 C17 H17 114.3
C24 C18 C23 106.8(7)
C24 C18 C17 121.8(6)
C23 C18 C17 110.6(7)
C24 C18 C19 119.5(6)
C23 C18 C19 111.6(7)
C17 C18 C19 85.3(5)
C20 C19 C22 107.4(6)
C20 C19 C18 113.1(6)
C22 C19 C18 87.9(6)
C20 C19 H19 115.1
C22 C19 H19 115.1
C18 C19 H19 115.1
C19 C20 C15 113.2(6)
C19 C20 H20A 108.9
C15 C20 H20A 108.9
C19 C20 H20B 108.9
C15 C20 H20B 108.9
H20A C20 H20B 107.8
C16 C21 H21A 109.5
C16 C21 H21B 109.5
H21A C21 H21B 109.5
C16 C21 H21C 109.5
H21A C21 H21C 109.5
H21B C21 H21C 109.5
C19 C22 C17 85.0(6)
C19 C22 H22A 114.5
C17 C22 H22A 114.5
C19 C22 H22B 114.5
C17 C22 H22B 114.5
H22A C22 H22B 111.6
C18 C23 H23A 109.5
C18 C23 H23B 109.5
H23A C23 H23B 109.5
C18 C23 H23C 109.5
H23A C23 H23C 109.5
H23B C23 H23C 109.5
C18 C24 H24A 109.5
C18 C24 H24B 109.5
H24A C24 H24B 109.5
C18 C24 H24C 109.5
H24A C24 H24C 109.5
H24B C24 H24C 109.5
N3 C25 C26 114.0(6)
N3 C25 C27 125.3(6)
C26 C25 C27 120.7(6)
N4 C26 C25 114.5(6)
N4 C26 C28 126.8(6)
C25 C26 C28 118.7(6)
C25 C27 H27A 109.5
C25 C27 H27B 109.5
H27A C27 H27B 109.5
C25 C27 H27C 109.5
H27A C27 H27C 109.5
H27B C27 H27C 109.5
C26 C28 H28A 109.5
C26 C28 H28B 109.5
H28A C28 H28B 109.5
C26 C28 H28C 109.5
H28A C28 H28C 109.5
H28B C28 H28C 109.5
N3 C29 C30 109.6(6)
N3 C29 C34 109.8(6)
C30 C29 C34 114.8(6)
N3 C29 H29 107.4
C30 C29 H29 107.4
C34 C29 H29 107.4
C31 C30 C29 110.5(7)
C31 C30 C35 114.4(7)
C29 C30 C35 111.0(7)
C31 C30 H30 106.9
C29 C30 H30 106.9
C35 C30 H30 106.9
C30 C31 C36 106.9(7)
C30 C31 C32 115.6(7)
C36 C31 C32 87.3(6)
C30 C31 H31 114.6
C36 C31 H31 114.6
C32 C31 H31 114.6
C37 C32 C38 106.7(7)
C37 C32 C31 110.9(8)
C38 C32 C31 122.2(8)
C37 C32 C33 111.9(8)
C38 C32 C33 119.3(8)
C31 C32 C33 84.7(6)
C36 C33 C34 107.4(7)
C36 C33 C32 87.3(7)
C34 C33 C32 112.6(8)
C36 C33 H33 115.4
C34 C33 H33 115.4
C32 C33 H33 115.4
C33 C34 C29 112.4(6)
C33 C34 H34A 109.1
C29 C34 H34A 109.1
C33 C34 H34B 109.1
C29 C34 H34B 109.1
H34A C34 H34B 107.9
C30 C35 H35A 109.5
C30 C35 H35B 109.5
H35A C35 H35B 109.5
C30 C35 H35C 109.5
H35A C35 H35C 109.5
H35B C35 H35C 109.5
C33 C36 C31 86.7(7)
C33 C36 H36A 114.2
C31 C36 H36A 114.2
C33 C36 H36B 114.2
C31 C36 H36B 114.2
H36A C36 H36B 111.4
C32 C37 H37A 109.5
C32 C37 H37B 109.5
H37A C37 H37B 109.5
C32 C37 H37C 109.5
H37A C37 H37C 109.5
H37B C37 H37C 109.5
C32 C38 H38A 109.5
C32 C38 H38B 109.5
H38A C38 H38B 109.5
C32 C38 H38C 109.5
H38A C38 H38C 109.5
H38B C38 H38C 109.5
N4 C39 C44 109.3(6)
N4 C39 C40 109.8(5)
C44 C39 C40 114.6(6)
N4 C39 H39 107.6
C44 C39 H39 107.6
C40 C39 H39 107.6
C41 C40 C45 113.0(6)
C41 C40 C39 111.8(6)
C45 C40 C39 111.0(6)
C41 C40 H40 106.9
C45 C40 H40 106.9
C39 C40 H40 106.9
C46 C41 C40 107.5(6)
C46 C41 C42 87.1(6)
C40 C41 C42 114.6(6)
C46 C41 H41 114.8
C40 C41 H41 114.8
C42 C41 H41 114.8
C48 C42 C47 107.4(6)
C48 C42 C43 120.6(6)
C47 C42 C43 111.0(6)
C48 C42 C41 121.5(7)
C47 C42 C41 110.2(6)
C43 C42 C41 84.5(5)
C46 C43 C44 108.4(6)
C46 C43 C42 87.0(6)
C44 C43 C42 111.0(6)
C46 C43 H43 115.6
C44 C43 H43 115.6
C42 C43 H43 115.6
C43 C44 C39 112.9(6)
C43 C44 H44A 109.0
C39 C44 H44A 109.0
C43 C44 H44B 109.0
C39 C44 H44B 109.0
H44A C44 H44B 107.8
C40 C45 H45A 109.5
C40 C45 H45B 109.5
H45A C45 H45B 109.5
C40 C45 H45C 109.5
H45A C45 H45C 109.5
H45B C45 H45C 109.5
C41 C46 C43 87.9(6)
C41 C46 H46A 114.0
C43 C46 H46A 114.0
C41 C46 H46B 114.0
C43 C46 H46B 114.0
H46A C46 H46B 111.2
C42 C47 H47A 109.5
C42 C47 H47B 109.5
H47A C47 H47B 109.5
C42 C47 H47C 109.5
H47A C47 H47C 109.5
H47B C47 H47C 109.5
C42 C48 H48A 109.5
C42 C48 H48B 109.5
H48A C48 H48B 109.5
C42 C48 H48C 109.5
H48A C48 H48C 109.5
H48B C48 H48C 109.5
C1 N1 C5 120.2(6)
C1 N1 Ni1 114.4(5)
C5 N1 Ni1 125.3(5)
C2 N2 C15 120.6(6)
C2 N2 Ni1 114.5(5)
C15 N2 Ni1 124.7(5)
C25 N3 C29 120.4(6)
C25 N3 Ni2 114.9(5)
C29 N3 Ni2 124.6(4)
C26 N4 C39 120.7(6)
C26 N4 Ni2 114.7(5)
C39 N4 Ni2 124.5(4)
N2 Ni1 N1 81.9(3)
N2 Ni1 Cl1 143.64(19)
N1 Ni1 Cl1 134.23(19)
N4 Ni2 N3 81.7(2)
N4 Ni2 Cl2 143.76(17)
N3 Ni2 Cl2 134.33(18)

loop_
_geom_bond_atom_site_label_1
_geom_bond_atom_site_label_2
_geom_bond_distance
C1 N1 1.285(10)
C1 C2 1.485(10)
C1 C3 1.510(10)
C2 N2 1.295(9)
C2 C4 1.494(10)
C3 H3A 0.9600
C3 H3B 0.9600
C3 H3C 0.9600
C4 H4A 0.9600
C4 H4B 0.9600
C4 H4C 0.9600
C5 N1 1.471(9)
C5 C10 1.551(11)
C5 C6 1.563(11)
C5 H5 0.9800
C6 C11 1.516(14)
C6 C7 1.520(11)
C6 H6 0.9800
C7 C12 1.552(14)
C7 C8 1.567(13)
C7 H7 0.9800
C8 C14 1.507(13)
C8 C13 1.544(12)
C8 C9 1.573(12)
C9 C10 1.520(11)
C9 C12 1.540(12)
C9 H9 0.9800
C10 H10A 0.9700
C10 H10B 0.9700
C11 H11A 0.9600
C11 H11B 0.9600
C11 H11C 0.9600
C12 H12A 0.9700
C12 H12B 0.9700
C13 H13A 0.9600
C13 H13B 0.9600
C13 H13C 0.9600
C14 H14A 0.9600
C14 H14B 0.9600
C14 H14C 0.9600
C15 N2 1.478(9)
C15 C20 1.548(10)
C15 C16 1.564(10)
C15 H15 0.9800
C16 C21 1.510(10)
C16 C17 1.531(10)
C16 H16 0.9800
C17 C18 1.556(11)
C17 C22 1.564(11)
C17 H17 0.9800
C18 C24 1.528(11)
C18 C23 1.535(10)
C18 C19 1.557(10)
C19 C20 1.509(10)
C19 C22 1.557(11)
C19 H19 0.9800
C20 H20A 0.9700
C20 H20B 0.9700
C21 H21A 0.9600
C21 H21B 0.9600
C21 H21C 0.9600
C22 H22A 0.9700
C22 H22B 0.9700
C23 H23A 0.9600
C23 H23B 0.9600
C23 H23C 0.9600
C24 H24A 0.9600
C24 H24B 0.9600
C24 H24C 0.9600
C25 N3 1.289(9)
C25 C26 1.486(9)
C25 C27 1.499(9)
C26 N4 1.298(8)
C26 C28 1.496(9)
C27 H27A 0.9600
C27 H27B 0.9600
C27 H27C 0.9600
C28 H28A 0.9600
C28 H28B 0.9600
C28 H28C 0.9600
C29 N3 1.482(9)
C29 C30 1.534(10)
C29 C34 1.545(11)
C29 H29 0.9800
C30 C31 1.531(11)
C30 C35 1.535(12)
C30 H30 0.9800
C31 C36 1.534(12)
C31 C32 1.564(11)
C31 H31 0.9800
C32 C37 1.525(12)
C32 C38 1.529(13)
C32 C33 1.563(13)
C33 C36 1.536(14)
C33 C34 1.525(11)
C33 H33 0.9800
C34 H34A 0.9700
C34 H34B 0.9700
C35 H35A 0.9600
C35 H35B 0.9600
C35 H35C 0.9600
C36 H36A 0.9700
C36 H36B 0.9700
C37 H37A 0.9600
C37 H37B 0.9600
C37 H37C 0.9600
C38 H38A 0.9600
C38 H38B 0.9600
C38 H38C 0.9600
C39 N4 1.485(9)
C39 C44 1.545(10)
C39 C40 1.541(10)
C39 H39 0.9800
C40 C41 1.525(10)
C40 C45 1.536(10)
C40 H40 0.9800
C41 C46 1.519(11)
C41 C42 1.573(11)
C41 H41 0.9800
C42 C48 1.521(11)
C42 C47 1.528(10)
C42 C43 1.570(10)
C43 C46 1.524(11)
C43 C44 1.544(10)
C43 H43 0.9800
C44 H44A 0.9700
C44 H44B 0.9700
C45 H45A 0.9600
C45 H45B 0.9600
C45 H45C 0.9600
C46 H46A 0.9700
C46 H46B 0.9700
C47 H47A 0.9600
C47 H47B 0.9600
C47 H47C 0.9600
C48 H48A 0.9600
C48 H48B 0.9600
C48 H48C 0.9600
Cl1 Ni1 2.147(2)
Cl2 Ni2 2.146(2)
N1 Ni1 1.950(6)
N2 Ni1 1.947(6)
N3 Ni2 1.955(6)
N4 Ni2 1.943(6)

loop_
_geom_torsion_atom_site_label_1
_geom_torsion_atom_site_label_2
_geom_torsion_atom_site_label_3
_geom_torsion_atom_site_label_4
_geom_torsion
N1 C1 C2 N2 -3.6(9)
C3 C1 C2 N2 175.4(7)
N1 C1 C2 C4 175.7(7)
C3 C1 C2 C4 -5.4(10)
N1 C5 C6 C11 -86.9(8)
C10 C5 C6 C11 150.8(7)
N1 C5 C6 C7 144.2(7)
C10 C5 C6 C7 21.8(9)
C11 C6 C7 C12 173.6(8)
C5 C6 C7 C12 -59.4(9)
C11 C6 C7 C8 -91.4(10)
C5 C6 C7 C8 35.6(10)
C12 C7 C8 C14 149.9(9)
C6 C7 C8 C14 41.8(12)
C12 C7 C8 C13 -82.3(9)
C6 C7 C8 C13 169.6(8)
C12 C7 C8 C9 27.6(6)
C6 C7 C8 C9 -80.6(8)
C14 C8 C9 C10 -45.5(11)
C13 C8 C9 C10 -169.6(8)
C7 C8 C9 C10 80.1(8)
C14 C8 C9 C12 -153.4(9)
C13 C8 C9 C12 82.5(9)
C7 C8 C9 C12 -27.8(6)
C12 C9 C10 C5 59.3(9)
C8 C9 C10 C5 -35.6(10)
N1 C5 C10 C9 -143.5(7)
C6 C5 C10 C9 -21.7(9)
C6 C7 C12 C9 86.3(7)
C8 C7 C12 C9 -28.2(6)
C10 C9 C12 C7 -85.7(7)
C8 C9 C12 C7 28.0(6)
N2 C15 C16 C21 -91.2(7)
C20 C15 C16 C21 144.5(6)
N2 C15 C16 C17 142.3(6)
C20 C15 C16 C17 18.0(8)
C21 C16 C17 C18 -87.4(8)
C15 C16 C17 C18 37.2(8)
C21 C16 C17 C22 176.5(6)
C15 C16 C17 C22 -58.9(7)
C16 C17 C18 C24 41.2(10)
C22 C17 C18 C24 149.9(7)
C16 C17 C18 C23 167.8(7)
C22 C17 C18 C23 -83.5(7)
C16 C17 C18 C19 -80.9(7)
C22 C17 C18 C19 27.9(5)
C24 C18 C19 C20 -44.0(9)
C23 C18 C19 C20 -169.6(7)
C17 C18 C19 C20 80.0(7)
C24 C18 C19 C22 -152.1(7)
C23 C18 C19 C22 82.3(7)
C17 C18 C19 C22 -28.0(5)
C22 C19 C20 C15 56.9(8)
C18 C19 C20 C15 -38.4(9)
N2 C15 C20 C19 -140.9(6)
C16 C15 C20 C19 -17.5(9)
C20 C19 C22 C17 -85.7(6)
C18 C19 C22 C17 27.9(5)
C16 C17 C22 C19 88.3(6)
C18 C17 C22 C19 -27.9(5)
N3 C25 C26 N4 -3.7(8)
C27 C25 C26 N4 175.5(6)
N3 C25 C26 C28 174.2(6)
C27 C25 C26 C28 -6.6(9)
N3 C29 C30 C31 146.3(6)
C34 C29 C30 C31 22.1(9)
N3 C29 C30 C35 -85.8(8)
C34 C29 C30 C35 150.1(7)
C29 C30 C31 C36 -61.0(8)
C35 C30 C31 C36 172.9(8)
C29 C30 C31 C32 34.3(9)
C35 C30 C31 C32 -91.8(9)
C30 C31 C32 C37 168.6(8)
C36 C31 C32 C37 -83.9(8)
C30 C31 C32 C38 41.5(11)
C36 C31 C32 C38 149.0(8)
C30 C31 C32 C33 -80.0(8)
C36 C31 C32 C33 27.6(6)
C37 C32 C33 C36 82.9(9)
C38 C32 C33 C36 -151.6(8)
C31 C32 C33 C36 -27.5(6)
C37 C32 C33 C34 -169.3(8)
C38 C32 C33 C34 -43.9(11)
C31 C32 C33 C34 80.3(8)
C36 C33 C34 C29 56.5(9)
C32 C33 C34 C29 -37.9(10)
N3 C29 C34 C33 -144.5(7)
C30 C29 C34 C33 -20.4(9)
C34 C33 C36 C31 -84.8(7)
C32 C33 C36 C31 28.0(6)
C30 C31 C36 C33 88.0(7)
C32 C31 C36 C33 -28.0(6)
N4 C39 C40 C41 141.5(6)
C44 C39 C40 C41 18.0(8)
N4 C39 C40 C45 -91.3(7)
C44 C39 C40 C45 145.1(6)
C45 C40 C41 C46 175.4(6)
C39 C40 C41 C46 -58.6(8)
C45 C40 C41 C42 -89.7(8)
C39 C40 C41 C42 36.3(9)
C46 C41 C42 C48 149.7(7)
C40 C41 C42 C48 41.7(10)
C46 C41 C42 C47 -83.5(7)
C40 C41 C42 C47 168.6(7)
C46 C41 C42 C43 26.9(5)
C40 C41 C42 C43 -81.0(7)
C48 C42 C43 C46 -150.4(7)
C47 C42 C43 C46 82.8(7)
C41 C42 C43 C46 -26.8(5)
C48 C42 C43 C44 -41.8(9)
C47 C42 C43 C44 -168.7(7)
C41 C42 C43 C44 81.7(7)
C46 C43 C44 C39 52.7(8)
C42 C43 C44 C39 -41.3(9)
N4 C39 C44 C43 -139.2(6)
C40 C39 C44 C43 -15.4(9)
C40 C41 C46 C43 87.2(6)
C42 C41 C46 C43 -27.7(5)
C44 C43 C46 C41 -83.4(6)
C42 C43 C46 C41 27.7(5)
C2 C1 N1 C5 -178.0(6)
C3 C1 N1 C5 3.1(11)
C2 C1 N1 Ni1 -0.3(8)
C3 C1 N1 Ni1 -179.2(6)
C10 C5 N1 C1 -112.5(8)
C6 C5 N1 C1 123.2(7)
C10 C5 N1 Ni1 70.0(8)
C6 C5 N1 Ni1 -54.3(8)
C1 C2 N2 C15 179.8(6)
C4 C2 N2 C15 0.7(11)
C1 C2 N2 Ni1 5.6(8)
C4 C2 N2 Ni1 -173.6(6)
C20 C15 N2 C2 -94.5(8)
C16 C15 N2 C2 138.7(7)
C20 C15 N2 Ni1 79.1(7)
C16 C15 N2 Ni1 -47.7(7)
C26 C25 N3 C29 178.9(6)
C27 C25 N3 C29 -0.3(10)
C26 C25 N3 Ni2 1.2(7)
C27 C25 N3 Ni2 -178.0(5)
C30 C29 N3 C25 125.9(7)
C34 C29 N3 C25 -107.1(7)
C30 C29 N3 Ni2 -56.6(8)
C34 C29 N3 Ni2 70.4(7)
C25 C26 N4 C39 -178.9(5)
C28 C26 N4 C39 3.4(10)
C25 C26 N4 Ni2 4.3(7)
C28 C26 N4 Ni2 -173.4(5)
C44 C39 N4 C26 -95.7(7)
C40 C39 N4 C26 137.7(6)
C44 C39 N4 Ni2 80.8(7)
C40 C39 N4 Ni2 -45.8(7)
